data_2004567
loop_
_publ_author_name
'Yamin, B. M.'
'Fun, H.-K.'
'Sivakumar, K.'
'Yip, B.-C.'
'Shawkataly, O. B.'

_publ_section_title
;
 Ferrocenium Tetrachloroantimonate
;
_journal_issue 3
_journal_name_full 'Acta Crystallographica Section C'
_journal_page_first 600
_journal_page_last 602
_journal_paper_doi 10.1107/S0108270195010948
_journal_volume 52
_journal_year 1996
_chemical_formula_iupac '[Fe (C5 H5)2] [Sb Cl4]'
_chemical_formula_moiety 'C10 H10 Fe,Sb Cl4'
_chemical_formula_sum 'C10 H10 Cl4 Fe Sb'
_chemical_formula_weight 449.58
_chemical_name_systematic
;
Ferrocinium tetrachloroantimonate.
;
_space_group_IT_number 14
_symmetry_cell_setting monoclinic
_symmetry_space_group_name_Hall '-P 2ybc'
_symmetry_space_group_name_H-M 'P 1 21/c 1'
_audit_creation_method SHELXL
_cell_angle_alpha 90.00
_cell_angle_beta 97.490(10)
_cell_angle_gamma 90.00
_cell_formula_units_Z 4
_cell_length_a 10.7330(10)
_cell_length_b 17.017(2)
_cell_length_c 7.68300(10)
_cell_measurement_reflns_used 38
_cell_measurement_temperature 193(2)
_cell_measurement_theta_max 25
_cell_measurement_theta_min 10
_cell_volume 1391.3(2)
_computing_cell_refinement XSCANS
_computing_data_collection 'XSCANS (Siemens, 1994)'
_computing_data_reduction XSCANS
_computing_molecular_graphics 'SHELXTL/PC (Sheldrick, 1990b)'
_computing_publication_material 'SHELXL93. Geometric calculations: PARST (Nardelli, 1983)'
_computing_structure_refinement 'SHELXL93 (Sheldrick, 1993)'
_computing_structure_solution 'SHELXS86 (Sheldrick, 1990a)'
_diffrn_ambient_temperature 193(2)
_diffrn_measurement_device 'Siemens P4'
_diffrn_measurement_method \q/2\q
_diffrn_radiation_monochromator graphite
_diffrn_radiation_source 'fine-focus sealed tube'
_diffrn_radiation_type MoK\a
_diffrn_radiation_wavelength 0.71073
_diffrn_reflns_av_R_equivalents 0.0248
_diffrn_reflns_av_sigmaI/netI 0.0266
_diffrn_reflns_limit_h_max 13
_diffrn_reflns_limit_h_min -13
_diffrn_reflns_limit_k_max 1
_diffrn_reflns_limit_k_min -22
_diffrn_reflns_limit_l_max 9
_diffrn_reflns_limit_l_min -1
_diffrn_reflns_number 4120
_diffrn_reflns_theta_max 27.49
_diffrn_reflns_theta_min 1.91
_diffrn_standards_decay_% <2
_diffrn_standards_interval_count 100
_diffrn_standards_number 3
_exptl_absorpt_coefficient_mu 3.721
_exptl_absorpt_correction_T_max 0.986
_exptl_absorpt_correction_T_min 0.802
_exptl_absorpt_correction_type 'empirical (XSCANS; Siemens, 1994)'
_exptl_crystal_colour 'Dark blue'
_exptl_crystal_density_diffrn 2.146
_exptl_crystal_description Needle
_exptl_crystal_F_000 860
_exptl_crystal_size_max 0.56
_exptl_crystal_size_mid 0.38
_exptl_crystal_size_min 0.28
_refine_diff_density_max 0.842
_refine_diff_density_min -0.720
_refine_ls_extinction_coef 0.0060(3)
_refine_ls_extinction_method 'SHELXL93 (Sheldrick, 1993)'
_refine_ls_goodness_of_fit_all 1.094
_refine_ls_goodness_of_fit_obs 1.109
_refine_ls_hydrogen_treatment refall
_refine_ls_matrix_type full
_refine_ls_number_parameters 186
_refine_ls_number_reflns 3175
_refine_ls_number_restraints 0
_refine_ls_restrained_S_all 1.094
_refine_ls_restrained_S_obs 1.109
_refine_ls_R_factor_all 0.0259
_refine_ls_R_factor_obs 0.0248
_refine_ls_shift/esd_max -0.001
_refine_ls_shift/esd_mean 0.000
_refine_ls_structure_factor_coef Fsqd
_refine_ls_weighting_scheme
;
calc w = 1/[\s^2^(F~o~^2^) + (0.0239P)^2^ + 2.3752P]
where P = (F~o~^2^ + 2F~c~^2^)/3
;
_refine_ls_wR_factor_all 0.0624
_refine_ls_wR_factor_obs 0.0618
_reflns_number_observed 3046
_reflns_number_total 3175
_reflns_observed_criterion >2sigma(I)
_cod_data_source_file as1201.cif
_cod_data_source_block bmy16
_cod_depositor_comments
;
The following automatic conversions were performed:
'_symmetry_cell_setting' value 'Monoclinic' changed to 'monoclinic'
according to '/home/saulius/struct/CIF-dictionaries/cif_core.dic'
dictionary named 'cif_core.dic' version 2.4.1 from 2010-06-29.

Automatic conversion script
Id: cif_fix_enum 1527 2010-12-29 10:47:43Z saulius 

The following automatic conversions were performed:

'_symmetry_cell_setting' value 'Monoclinic' changed to 'monoclinic'
according to /home/saulius/struct/CIF-dictionaries/cif_core.dic
dictionary named 'cif_core.dic' version 2.4.1 from
2010-06-29.

'_geom_bond_publ_flag' value 'Yes' changed to 'yes'
according to /home/saulius/struct/CIF-dictionaries/cif_core.dic
dictionary named 'cif_core.dic' version 2.4.1 from 2010-06-29 (16
times).

'_geom_angle_publ_flag' value 'Yes' changed to 'yes'
according to /home/saulius/struct/CIF-dictionaries/cif_core.dic
dictionary named 'cif_core.dic' version 2.4.1 from 2010-06-29 (25
times).

Automatic conversion script
Id: cif_fix_values 1715 2011-07-08 13:25:40Z adriana 
;
_cod_original_cell_volume 1391.3(3)
_cod_original_sg_symbol_H-M 'P 21/c'
_cod_database_code 2004567

loop_
_symmetry_equiv_pos_as_xyz
'x, y, z'
'-x, y+1/2, -z+1/2'
'-x, -y, -z'
'x, -y-1/2, z-1/2'

loop_
_atom_site_aniso_label
_atom_site_aniso_U_11
_atom_site_aniso_U_22
_atom_site_aniso_U_33
_atom_site_aniso_U_12
_atom_site_aniso_U_13
_atom_site_aniso_U_23
Sb 0.01580(11) 0.01712(11) 0.01871(11) -0.00034(6) 0.00150(7) 0.00017(6)
Cl1 0.0290(4) 0.0236(3) 0.0303(4) -0.0066(3) 0.0030(3) -0.0068(3)
Cl2 0.0244(4) 0.0389(4) 0.0371(4) 0.0081(3) 0.0015(3) 0.0156(3)
Cl3 0.0245(3) 0.0297(4) 0.0313(4) 0.0023(3) 0.0091(3) -0.0001(3)
Cl4 0.0214(3) 0.0278(3) 0.0300(4) -0.0033(3) 0.0054(3) -0.0045(3)
Fe 0.0176(2) 0.0153(2) 0.0218(2) 0.00057(14) 0.00082(15) -0.00213(15)
C1 0.066(3) 0.033(2) 0.020(2) 0.001(2) 0.008(2) -0.0029(14)
C2 0.029(2) 0.041(2) 0.030(2) -0.0003(14) -0.0049(13) -0.0174(14)
C3 0.049(2) 0.0190(14) 0.038(2) -0.0039(14) 0.009(2) -0.0104(13)
C4 0.045(2) 0.039(2) 0.042(2) 0.023(2) -0.004(2) -0.016(2)
C5 0.034(2) 0.058(2) 0.049(2) -0.018(2) 0.023(2) -0.029(2)
C6 0.0304(15) 0.0160(13) 0.0268(14) 0.0014(11) 0.0077(12) -0.0024(11)
C7 0.0226(14) 0.0212(14) 0.0259(14) 0.0030(11) 0.0045(11) -0.0024(11)
C8 0.030(2) 0.0212(14) 0.0239(14) -0.0006(12) 0.0039(12) 0.0025(11)
C9 0.028(2) 0.030(2) 0.0243(15) 0.0047(13) -0.0046(12) -0.0015(12)
C10 0.0232(15) 0.0267(15) 0.032(2) -0.0057(12) 0.0037(12) -0.0098(12)

loop_
_atom_site_label
_atom_site_occupancy
_atom_site_fract_x
_atom_site_fract_y
_atom_site_fract_z
_atom_site_U_iso_or_equiv
_atom_site_thermal_displace_type
_atom_site_calc_flag
_atom_site_type_symbol
Sb 1 .23245(2) .307180(10) .35402(2) .01728(8) Uani d Sb
Cl1 1 .36868(7) .40978(4) .47591(10) .0277(2) Uani d Cl
Cl2 1 .10910(7) .39965(5) .16334(11) .0337(2) Uani d Cl
Cl3 1 .08650(7) .32835(5) .59127(10) .0280(2) Uani d Cl
Cl4 1 .39272(7) .29377(4) .11523(10) .0262(2) Uani d Cl
Fe 1 .27396(4) .59740(2) -.04572(5) .01836(10) Uani d Fe
C1 1 .2915(4) .6018(2) .2292(4) .0396(8) Uani d C
C2 1 .3805(3) .6514(2) .1665(4) .0345(8) Uani d C
C3 1 .3170(4) .7077(2) .0576(5) .0350(8) Uani d C
C4 1 .1879(4) .6943(2) .0516(6) .0429(10) Uani d C
C5 1 .1705(4) .6289(3) .1566(5) .0453(10) Uani d C
C6 1 .3008(3) .4828(2) -0.1349(4) .0241(6) Uani d C
C7 1 .3930(3) .5340(2) -0.1860(4) .0231(6) Uani d C
C8 1 .3307(3) .5934(2) -0.2934(4) .0250(6) Uani d C
C9 1 .1995(3) .5788(2) -0.3069(4) .0282(6) Uani d C
C10 1 .1822(3) .5105(2) -0.2086(4) .0273(6) Uani d C
H1 1 .306(4) .562(3) .292(6) .046(13) Uiso d H
H2 1 .469(4) .646(2) .194(5) .036(11) Uiso d H
H3 1 .347(4) .749(3) -.020(6) .056(13) Uiso d H
H4 1 .129(5) .722(3) -.015(6) .059(14) Uiso d H
H5 1 .100(4) .606(3) .177(6) .048(12) Uiso d H
H6 1 .318(4) .437(3) -.057(6) .047(12) Uiso d H
H7 1 .472(4) .530(2) -0.160(5) .029(9) Uiso d H
H8 1 .367(4) .632(2) -0.333(5) .033(10) Uiso d H
H9 1 .142(3) .6086(19) -0.368(4) .017(8) Uiso d H
H10 1 .108(4) .492(2) -0.193(5) .031(10) Uiso d H

loop_
_atom_type_symbol
_atom_type_description
_atom_type_scat_dispersion_real
_atom_type_scat_dispersion_imag
_atom_type_scat_source
C C 0.0033 0.0016 'International Tables Vol C Tables 4.2.6.8 and 6.1.1.4'
H H 0.0000 0.0000 'International Tables Vol C Tables 4.2.6.8 and 6.1.1.4'
Cl Cl 0.1484 0.1585 'International Tables Vol C Tables 4.2.6.8 and 6.1.1.4'
Fe Fe 0.3463 0.8444 'International Tables Vol C Tables 4.2.6.8 and 6.1.1.4'
Sb Sb -0.5866 1.5461 'International Tables Vol C Tables 4.2.6.8 and 6.1.1.4'

loop_
_geom_angle_atom_site_label_1
_geom_angle_atom_site_label_2
_geom_angle_atom_site_label_3
_geom_angle_site_symmetry_1
_geom_angle_site_symmetry_3
_geom_angle
_geom_angle_publ_flag
Cl1 Sb Cl2 . . 91.18(3) yes
Cl1 Sb Cl3 . . 91.03(3) yes
Cl2 Sb Cl3 . . 90.13(3) yes
Cl1 Sb Cl4 . . 85.18(3) yes
Cl2 Sb Cl4 . . 89.44(3) yes
Cl3 Sb Cl4 . . 176.18(2) yes
Cl1 Sb Cl3 . 4_565 164.20(10) yes
Cl2 Sb Cl3 . 4_565 84.60(10) yes
Cl3 Sb Cl3 . 4_565 104.20(10) yes
Cl4 Sb Cl3 . 4_565 79.60(10) yes
Cl1 Sb Cl4 . 4_566 83.60(10) yes
Cl2 Sb Cl4 . 4_566 174.20(10) yes
Cl3 Sb Cl4 . 4_566 87.40(10) yes
Cl4 Sb Cl4 . 4_566 92.60(10) yes
Cl3 Sb Cl4 4_565 4_566 101.10(10) yes
C3 Fe C8 . . 107.73(14) ?
C3 Fe C4 . . 39.5(2) ?
C8 Fe C4 . . 123.7(2) ?
C3 Fe C7 . . 123.29(14) ?
C8 Fe C7 . . 39.89(12) ?
C4 Fe C7 . . 158.7(2) ?
C3 Fe C2 . . 39.20(15) ?
C8 Fe C2 . . 122.46(14) ?
C4 Fe C2 . . 65.90(15) ?
C7 Fe C2 . . 108.88(13) ?
C3 Fe C9 . . 123.07(14) ?
C8 Fe C9 . . 39.95(13) ?
C4 Fe C9 . . 109.53(15) ?
C7 Fe C9 . . 66.83(12) ?
C2 Fe C9 . . 157.55(15) ?
C3 Fe C5 . . 66.2(2) ?
C8 Fe C5 . . 159.6(2) ?
C4 Fe C5 . . 39.3(2) ?
C7 Fe C5 . . 159.9(2) ?
C2 Fe C5 . . 66.14(15) ?
C9 Fe C5 . . 125.4(2) ?
C3 Fe C1 . . 66.10(15) ?
C8 Fe C1 . . 157.9(2) ?
C4 Fe C1 . . 66.1(2) ?
C7 Fe C1 . . 124.07(15) ?
C2 Fe C1 . . 39.3(2) ?
C9 Fe C1 . . 161.4(2) ?
C5 Fe C1 . . 39.7(2) ?
C3 Fe C10 . . 158.94(15) ?
C8 Fe C10 . . 66.46(12) ?
C4 Fe C10 . . 125.32(15) ?
C7 Fe C10 . . 66.26(12) ?
C2 Fe C10 . . 161.19(15) ?
C9 Fe C10 . . 39.44(13) ?
C5 Fe C10 . . 111.71(14) ?
C1 Fe C10 . . 126.83(15) ?
C3 Fe C6 . . 159.35(14) ?
C8 Fe C6 . . 66.48(12) ?
C4 Fe C6 . . 160.3(2) ?
C7 Fe C6 . . 39.52(11) ?
C2 Fe C6 . . 125.55(14) ?
C9 Fe C6 . . 66.23(12) ?
C5 Fe C6 . . 126.04(15) ?
C1 Fe C6 . . 111.30(14) ?
C10 Fe C6 . . 39.15(12) ?
C2 C1 C5 . . 107.3(3) yes
C2 C1 Fe . . 69.6(2) ?
C5 C1 Fe . . 70.1(2) ?
C3 C2 C1 . . 108.6(3) yes
C3 C2 Fe . . 69.9(2) ?
C1 C2 Fe . . 71.0(2) ?
C2 C3 C4 . . 108.2(3) yes
C2 C3 Fe . . 70.9(2) ?
C4 C3 Fe . . 70.6(2) ?
C3 C4 C5 . . 108.4(3) yes
C3 C4 Fe . . 69.9(2) ?
C5 C4 Fe . . 71.1(2) ?
C4 C5 C1 . . 107.4(3) yes
C4 C5 Fe . . 69.6(2) ?
C1 C5 Fe . . 70.3(2) ?
C10 C6 C7 . . 108.1(3) yes
C10 C6 Fe . . 70.3(2) ?
C7 C6 Fe . . 69.4(2) ?
C6 C7 C8 . . 107.9(3) yes
C6 C7 Fe . . 71.1(2) ?
C8 C7 Fe . . 69.9(2) ?
C7 C8 C9 . . 107.8(3) yes
C7 C8 Fe . . 70.2(2) ?
C9 C8 Fe . . 70.5(2) ?
C10 C9 C8 . . 107.7(3) yes
C10 C9 Fe . . 70.8(2) ?
C8 C9 Fe . . 69.6(2) ?
C6 C10 C9 . . 108.5(3) yes
C6 C10 Fe . . 70.5(2) ?
C9 C10 Fe . . 69.8(2) ?

loop_
_geom_bond_atom_site_label_1
_geom_bond_atom_site_label_2
_geom_bond_site_symmetry_2
_geom_bond_distance
_geom_bond_publ_flag
Sb Cl1 . 2.3888(7) yes
Sb Cl2 . 2.4226(8) yes
Sb Cl3 . 2.5788(8) yes
Sb Cl4 . 2.6832(8) yes
Sb Cl3 4_565 3.3202(8) yes
Sb Cl4 4_566 3.0063(8) yes
Fe C3 . 2.067(3) ?
Fe C8 . 2.073(3) ?
Fe C4 . 2.076(3) ?
Fe C7 . 2.078(3) ?
Fe C2 . 2.079(3) ?
Fe C9 . 2.085(3) ?
Fe C5 . 2.095(4) ?
Fe C1 . 2.097(3) ?
Fe C10 . 2.098(3) ?
Fe C6 . 2.100(3) ?
C1 C2 . 1.406(6) yes
C1 C5 . 1.422(6) yes
C2 C3 . 1.391(5) yes
C3 C4 . 1.399(6) yes
C4 C5 . 1.402(6) yes
C6 C10 . 1.406(4) yes
C6 C7 . 1.413(4) yes
C7 C8 . 1.416(4) yes
C8 C9 . 1.421(4) yes
C9 C10 . 1.411(5) yes
